data_4086995
loop_
_publ_author_name
'Goutierre, Anne-Sophie'
'Trinh, Huu Vinh'
'Larini, Paolo'
'Jazzar, Rodolphe'
'Baudoin, Olivier'

_publ_section_title
;
 Comparative Structural Analysis of Biarylphosphine Ligands in
 Arylpalladium Bromide and Malonate Complexes
;
_journal_issue 1
_journal_name_full Organometallics
_journal_page_first 129
_journal_paper_doi 10.1021/acs.organomet.6b00535
_journal_volume 36
_journal_year 2017
_chemical_formula_moiety 'C39 H46 F6 N O4 P Pd, C6 H6'
_chemical_formula_sum 'C45 H52 F6 N O4 P Pd'
_chemical_formula_weight 922.27
_space_group_IT_number 2
_symmetry_cell_setting triclinic
_symmetry_space_group_name_Hall '-P 1'
_symmetry_space_group_name_H-M 'P -1'
_atom_sites_solution_hydrogens difmap
_atom_sites_solution_primary direct
_cell_angle_alpha 91.076(5)
_cell_angle_beta 98.051(6)
_cell_angle_gamma 101.012(6)
_cell_formula_units_Z 2
_cell_length_a 10.7800(8)
_cell_length_b 13.6203(9)
_cell_length_c 14.8970(10)
_cell_measurement_reflns_used 11630
_cell_measurement_temperature 100
_cell_measurement_theta_max 29.6566
_cell_measurement_theta_min 3.3727
_cell_volume 2123.5(3)
_computing_cell_refinement
;
CrysAlisPro, Agilent Technologies,
Version 1.171.35.21 (release 20-01-2012 CrysAlis171 .NET)
(compiled Jan 23 2012,18:06:46)
;
_computing_data_collection
;
CrysAlisPro, Agilent Technologies,
Version 1.171.35.21 (release 20-01-2012 CrysAlis171 .NET)
(compiled Jan 23 2012,18:06:46)
;
_computing_data_reduction
;
CrysAlisPro, Agilent Technologies,
Version 1.171.35.21 (release 20-01-2012 CrysAlis171 .NET)
(compiled Jan 23 2012,18:06:46)
;
_computing_molecular_graphics 'CAMERON (Watkin et al., 1996)'
_computing_publication_material 'CRYSTALS (Betteridge et al., 2003)'
_computing_structure_refinement 'CRYSTALS (Betteridge et al., 2003)'
_computing_structure_solution 'SIR97 (Altomare et al., 1999)'
_diffrn_ambient_temperature 100
_diffrn_detector_area_resol_mean 10.4685
_diffrn_measured_fraction_theta_full 0.998
_diffrn_measured_fraction_theta_max 0.869
_diffrn_measurement_device_type 'Xcalibur, Atlas, Gemini ultra'
_diffrn_measurement_method \w
_diffrn_radiation_monochromator graphite
_diffrn_radiation_source 'Enhance (Mo) X-ray Source'
_diffrn_radiation_type 'Mo K\a'
_diffrn_radiation_wavelength 0.7107
_diffrn_reflns_av_R_equivalents 0.077
_diffrn_reflns_limit_h_max 14
_diffrn_reflns_limit_h_min -14
_diffrn_reflns_limit_k_max 18
_diffrn_reflns_limit_k_min -18
_diffrn_reflns_limit_l_max 20
_diffrn_reflns_limit_l_min -19
_diffrn_reflns_number 32910
_diffrn_reflns_theta_full 26.526
_diffrn_reflns_theta_max 29.721
_diffrn_reflns_theta_min 3.379
_diffrn_standards_number 0
_exptl_absorpt_coefficient_mu 0.544
_exptl_absorpt_correction_T_max 0.963
_exptl_absorpt_correction_T_min 0.904
_exptl_absorpt_correction_type analytical
_exptl_absorpt_process_details
;
CrysAlisPro, Agilent Technologies,
Version 1.171.35.21 (release 20-01-2012 CrysAlis171 .NET)
(compiled Jan 23 2012,18:06:46)
Analytical numeric absorption correction using a multifaceted crystal
            model based on expressions derived by R.C. Clark & J.S. Reid.
(Clark, R. C. & Reid, J. S. (1995). Acta Cryst. A51, 887-897)
;
_exptl_crystal_colour colorless
_exptl_crystal_density_diffrn 1.442
_exptl_crystal_density_method 'not measured'
_exptl_crystal_description block
_exptl_crystal_F_000 952
_exptl_crystal_size_max 0.253
_exptl_crystal_size_mid 0.213
_exptl_crystal_size_min 0.089
_refine_diff_density_max 1.69
_refine_diff_density_min -2.37
_refine_ls_extinction_method None
_refine_ls_goodness_of_fit_ref 0.9578
_refine_ls_hydrogen_treatment constr
_refine_ls_matrix_type full
_refine_ls_number_parameters 631
_refine_ls_number_reflns 10467
_refine_ls_number_restraints 168
_refine_ls_R_factor_all 0.0798
_refine_ls_R_factor_gt 0.0603
_refine_ls_shift/su_max 0.0003968
_refine_ls_shift/su_mean 0.0000102
_refine_ls_structure_factor_coef Fsqd
_refine_ls_weighting_details
;
 Method, part 1, Chebychev polynomial, (Watkin, 1994, Prince, 1982) 
 [weight] = 1.0/[A~0~*T~0~(x)+A~1~*T~1~(x) ... +A~n-1~]*T~n-1~(x)] 
 where A~i~ are the Chebychev coefficients listed below and x= Fcalc/Fmax 
 Method = Robust Weighting (Prince, 1982) 
 W = [weight] * [1-(deltaF/6*sigmaF)^2^]^2^ 
 A~i~ are: 
 260. 387. 188. 41.6 
;
_refine_ls_weighting_scheme calc
_refine_ls_wR_factor_all 0.1608
_refine_ls_wR_factor_gt 0.1250
_refine_ls_wR_factor_ref 0.1608
_reflns_limit_h_max 14
_reflns_limit_h_min -14
_reflns_limit_k_max 18
_reflns_limit_k_min -18
_reflns_limit_l_max 20
_reflns_limit_l_min 0
_reflns_number_gt 8532
_reflns_number_total 10467
_reflns_threshold_expression I>2.0\s(I)
_oxford_diffrn_Wilson_B_factor 1.76
_oxford_diffrn_Wilson_scale 1.85
_oxford_refine_ls_r_factor_ref 0.0798
_oxford_refine_ls_scale 1.157(4)
_oxford_reflns_number_all 10467
_oxford_reflns_threshold_expression_ref I>-10.0\s(I)
_cod_data_source_file om6b00535_si_002.cif
_cod_data_source_block ComplexB1
_cod_original_sg_symbol_H-M 'P -1 '
_cod_original_formula_sum 'C45 H52 F6 N1 O4 P1 Pd1'
_cod_database_code 4086995

loop_
_symmetry_equiv_pos_as_xyz
x,y,z
-x,-y,-z

loop_
_atom_site_label
_atom_site_type_symbol
_atom_site_fract_x
_atom_site_fract_y
_atom_site_fract_z
_atom_site_U_iso_or_equiv
_atom_site_occupancy
_atom_site_adp_type
_atom_site_refinement_flags_posn
_atom_site_refinement_flags_adp
_atom_site_disorder_assembly
_atom_site_disorder_group
Pd1 Pd 0.25774(3) 0.36511(2) 0.35271(2) 0.0170 1.0000 Uani . . . .
P2 P 0.36437(10) 0.36397(8) 0.23511(7) 0.0150 1.0000 Uani . . . .
C3 C 0.4679(4) 0.2701(3) 0.2509(3) 0.0195 1.0000 Uani . . . .
C4 C 0.5628(4) 0.2648(3) 0.1840(3) 0.0214 1.0000 Uani . . . .
C5 C 0.6134(5) 0.1674(4) 0.1947(3) 0.0250 1.0000 Uani . . . .
C6 C 0.6768(5) 0.1588(4) 0.2927(4) 0.0289 1.0000 Uani . . . .
C7 C 0.5893(5) 0.1743(4) 0.3621(3) 0.0263 1.0000 Uani . . . .
C8 C 0.5382(4) 0.2714(3) 0.3489(3) 0.0215 1.0000 Uani . . . .
H81 H 0.6093 0.3282 0.3581 0.0260 1.0000 Uiso R . . .
H82 H 0.4811 0.2791 0.3926 0.0257 1.0000 Uiso R . . .
H72 H 0.6359 0.1756 0.4227 0.0317 1.0000 Uiso R . . .
H71 H 0.5168 0.1182 0.3548 0.0321 1.0000 Uiso R . . .
H62 H 0.7543 0.2094 0.3052 0.0350 1.0000 Uiso R . . .
H61 H 0.6986 0.0931 0.2986 0.0351 1.0000 Uiso R . . .
H52 H 0.6755 0.1647 0.1535 0.0299 1.0000 Uiso R . . .
H51 H 0.5417 0.1120 0.1793 0.0299 1.0000 Uiso R . . .
H41 H 0.6336 0.3208 0.1978 0.0259 1.0000 Uiso R . . .
H42 H 0.5222 0.2687 0.1224 0.0255 1.0000 Uiso R . . .
H31 H 0.4082 0.2057 0.2428 0.0227 1.0000 Uiso R . . .
C9 C 0.2642(4) 0.3254(3) 0.1243(3) 0.0157 1.0000 Uani . . . .
C10 C 0.2659(4) 0.2332(3) 0.0831(3) 0.0215 1.0000 Uani . . . .
C11 C 0.1944(4) 0.1998(3) -0.0008(3) 0.0215 1.0000 Uani . . . .
C12 C 0.1221(4) 0.2621(4) -0.0465(3) 0.0231 1.0000 Uani . . . .
C13 C 0.1183(4) 0.3541(3) -0.0067(3) 0.0198 1.0000 Uani . . . .
C14 C 0.1854(4) 0.3869(3) 0.0787(3) 0.0187 1.0000 Uani . . . .
C15 C 0.1667(4) 0.4846(3) 0.1170(3) 0.0192 1.0000 Uani . . . .
C16 C 0.0847(4) 0.4903(3) 0.1823(3) 0.0206 1.0000 Uani . . . .
N17 N 0.0123(4) 0.4008(3) 0.2104(2) 0.0206 1.0000 Uani . . . .
C18 C -0.0397(5) 0.4109(4) 0.2949(3) 0.0252 1.0000 Uani . . . .
H182 H -0.0671 0.3450 0.3165 0.0378 1.0000 Uiso R . . .
H181 H 0.0254 0.4490 0.3403 0.0378 1.0000 Uiso R . . .
H183 H -0.1113 0.4444 0.2852 0.0379 1.0000 Uiso R . . .
C19 C -0.0908(5) 0.3513(4) 0.1399(3) 0.0268 1.0000 Uani . . . .
H191 H -0.1281 0.2873 0.1591 0.0401 1.0000 Uiso R . . .
H193 H -0.1553 0.3914 0.1297 0.0399 1.0000 Uiso R . . .
H192 H -0.0582 0.3422 0.0842 0.0402 1.0000 Uiso R . . .
C20 C 0.0781(5) 0.5844(3) 0.2187(3) 0.0229 1.0000 Uani . . . .
C21 C 0.1472(5) 0.6713(3) 0.1893(3) 0.0266 1.0000 Uani . . . .
C22 C 0.2208(5) 0.6664(4) 0.1206(3) 0.0252 1.0000 Uani . . . .
C23 C 0.2287(4) 0.5736(3) 0.0848(3) 0.0226 1.0000 Uani . . . .
H231 H 0.2782 0.5698 0.0384 0.0271 1.0000 Uiso R . . .
H221 H 0.2644 0.7248 0.0987 0.0303 1.0000 Uiso R . . .
H211 H 0.1434 0.7337 0.2150 0.0319 1.0000 Uiso R . . .
H201 H 0.0264 0.5890 0.2633 0.0277 1.0000 Uiso R . . .
H131 H 0.0694 0.3948 -0.0378 0.0238 1.0000 Uiso R . . .
H121 H 0.0754 0.2422 -0.1038 0.0279 1.0000 Uiso R . . .
H111 H 0.1966 0.1361 -0.0254 0.0258 1.0000 Uiso R . . .
H101 H 0.3168 0.1919 0.1129 0.0258 1.0000 Uiso R . . .
C24 C 0.4613(4) 0.4893(3) 0.2201(3) 0.0186 1.0000 Uani . . . .
C25 C 0.5662(4) 0.5215(3) 0.3028(3) 0.0198 1.0000 Uani . . . .
C26 C 0.6287(4) 0.6316(3) 0.2942(3) 0.0228 1.0000 Uani . . . .
C27 C 0.6860(4) 0.6462(3) 0.2063(3) 0.0238 1.0000 Uani . . . .
C28 C 0.5827(4) 0.6109(3) 0.1242(3) 0.0231 1.0000 Uani . . . .
C29 C 0.5177(4) 0.5017(3) 0.1313(3) 0.0210 1.0000 Uani . . . .
H292 H 0.5797 0.4593 0.1301 0.0250 1.0000 Uiso R . . .
H291 H 0.4502 0.4822 0.0804 0.0250 1.0000 Uiso R . . .
H281 H 0.6220 0.6170 0.0692 0.0282 1.0000 Uiso R . . .
H282 H 0.5197 0.6531 0.1217 0.0279 1.0000 Uiso R . . .
H271 H 0.7221 0.7171 0.2019 0.0290 1.0000 Uiso R . . .
H272 H 0.7529 0.6075 0.2069 0.0289 1.0000 Uiso R . . .
H261 H 0.6958 0.6511 0.3454 0.0269 1.0000 Uiso R . . .
H262 H 0.5654 0.6738 0.2956 0.0267 1.0000 Uiso R . . .
H252 H 0.5298 0.5123 0.3591 0.0240 1.0000 Uiso R . . .
H251 H 0.6321 0.4817 0.3022 0.0235 1.0000 Uiso R . . .
H241 H 0.4017 0.5356 0.2208 0.0220 1.0000 Uiso R . . .
O30 O 0.3044(3) 0.5201(2) 0.3860(2) 0.0200 1.0000 Uani . . . .
C31 C 0.2602(4) 0.5613(3) 0.4472(3) 0.0188 1.0000 Uani . . . .
O32 O 0.2869(3) 0.6632(2) 0.4563(2) 0.0239 1.0000 Uani . . . .
C33 C 0.3770(6) 0.7129(4) 0.4024(4) 0.0320 1.0000 Uani . . . .
H331 H 0.3856 0.7840 0.4128 0.0479 1.0000 Uiso R . . .
H333 H 0.4583 0.6933 0.4193 0.0479 1.0000 Uiso R . . .
H332 H 0.3475 0.6956 0.3391 0.0477 1.0000 Uiso R . . .
C34 C 0.1848(4) 0.5184(3) 0.5110(3) 0.0203 1.0000 Uani . . . .
C35 C 0.1448(4) 0.4159(3) 0.5154(3) 0.0205 1.0000 Uani . . . .
O36 O 0.1632(3) 0.3469(2) 0.4664(2) 0.0216 1.0000 Uani . . . .
O37 O 0.0751(3) 0.3886(2) 0.5834(2) 0.0248 1.0000 Uani . . . .
C38 C 0.0198(5) 0.2841(4) 0.5831(4) 0.0337 1.0000 Uani . . . .
H381 H -0.0311 0.2742 0.6314 0.0510 1.0000 Uiso R . . .
H383 H 0.0851 0.2443 0.5920 0.0507 1.0000 Uiso R . . .
H382 H -0.0345 0.2634 0.5260 0.0509 1.0000 Uiso R . . .
H341 H 0.1592 0.5604 0.5516 0.0240 1.0000 Uiso R . . .
C39 C 0.1993(4) 0.2185(3) 0.3323(3) 0.0183 1.0000 Uani . . . .
C40 C 0.2366(4) 0.1599(3) 0.4038(3) 0.0231 1.0000 Uani . . . .
C41 C 0.1829(5) 0.0588(4) 0.4041(4) 0.0293 1.0000 Uani . . . .
C42 C 0.2247(6) -0.0016(5) 0.4817(5) 0.0428 1.0000 Uani . . . .
F43 F 0.1336(12) -0.0240(10) 0.5333(8) 0.0788 0.4885 Uani . U 2 2
F44 F 0.2090(13) 0.0424(9) 0.5643(6) 0.0814 0.5115 Uani . U 2 1
F45 F 0.3271(16) 0.0358(9) 0.5310(8) 0.0758 0.4885 Uani . U 2 2
F46 F 0.3536(12) 0.0070(10) 0.4950(9) 0.0705 0.5115 Uani . U 2 1
F47 F 0.1728(12) -0.0911(8) 0.4846(8) 0.0732 0.5115 Uani . U 2 1
F48 F 0.2269(12) -0.0967(8) 0.4473(7) 0.0631 0.4885 Uani . U 2 2
C49 C 0.0885(5) 0.0135(4) 0.3337(4) 0.0299 1.0000 Uani . . . .
C50 C 0.0520(5) 0.0716(4) 0.2641(4) 0.0264 1.0000 Uani . . . .
C51 C 0.1057(4) 0.1733(3) 0.2629(3) 0.0202 1.0000 Uani . . . .
H511 H 0.0781 0.2106 0.2152 0.0242 1.0000 Uiso R . . .
C52 C -0.0466(5) 0.0242(4) 0.1862(4) 0.0316 1.0000 Uani . . . .
F53 F -0.1376(11) -0.0441(10) 0.2110(11) 0.0604 0.5273 Uani . U 3 2
F54 F -0.1008(13) -0.0706(9) 0.2021(11) 0.0535 0.4727 Uani . U 3 1
F55 F 0.0020(16) -0.0191(8) 0.1238(10) 0.0497 0.5273 Uani . U 3 2
F56 F 0.0059(17) 0.0135(10) 0.1093(10) 0.0439 0.4727 Uani . U 3 1
F57 F -0.1378(13) 0.0731(12) 0.1670(10) 0.0548 0.4727 Uani . U 3 1
F58 F -0.1090(11) 0.0905(10) 0.1403(8) 0.0480 0.5273 Uani . U 3 2
H491 H 0.0522 -0.0542 0.3341 0.0363 1.0000 Uiso R . . .
H401 H 0.2977 0.1890 0.4522 0.0280 1.0000 Uiso R . . .
C59 C 0.572(3) 0.0937(17) 0.9366(17) 0.0355 0.3600 Uani . U 1 1
C60 C 0.475(3) 0.116(2) 0.8726(19) 0.0364 0.3600 Uani . U 1 1
C61 C 0.5262(11) 0.1056(9) 0.9246(10) 0.0339 0.6400 Uani . U 1 2
C62 C 0.4683(15) 0.1199(11) 0.8395(10) 0.0381 0.6400 Uani . U 1 2
C63 C 0.482(2) 0.1066(16) 0.786(2) 0.0360 0.3600 Uani . U 1 1
C64 C 0.5226(15) 0.0993(10) 0.7643(8) 0.0397 0.6400 Uani . U 1 2
C65 C 0.585(3) 0.0767(19) 0.7535(18) 0.0425 0.3600 Uani . U 1 1
C66 C 0.6370(16) 0.0669(11) 0.7754(12) 0.0483 0.6400 Uani . U 1 2
C67 C 0.682(2) 0.0505(16) 0.815(2) 0.0397 0.3600 Uani . U 1 1
C68 C 0.6956(10) 0.0525(7) 0.8636(12) 0.0387 0.6400 Uani . U 1 2
C69 C 0.674(2) 0.0629(15) 0.907(2) 0.0388 0.3600 Uani . U 1 1
C70 C 0.6381(12) 0.0714(7) 0.9375(8) 0.0335 0.6400 Uani . U 1 2
H591 H 0.5669 0.0993 0.9983 0.0421 0.3600 Uiso R . 1 1
H601 H 0.4062 0.1378 0.8915 0.0439 0.3600 Uiso R . 1 1
H611 H 0.4886 0.1195 0.9747 0.0409 0.6400 Uiso R . 1 2
H621 H 0.3920 0.1432 0.8321 0.0461 0.6400 Uiso R . 1 2
H631 H 0.4148 0.1202 0.7440 0.0430 0.3600 Uiso R . 1 1
H641 H 0.4817 0.1071 0.7063 0.0471 0.6400 Uiso R . 1 2
H651 H 0.5889 0.0745 0.6915 0.0509 0.3600 Uiso R . 1 1
H661 H 0.6751 0.0542 0.7254 0.0579 0.6400 Uiso R . 1 2
H671 H 0.7484 0.0260 0.7952 0.0480 0.3600 Uiso R . 1 1
H681 H 0.7726 0.0303 0.8717 0.0461 0.6400 Uiso R . 1 2
H691 H 0.7402 0.0501 0.9493 0.0470 0.3600 Uiso R . 1 1
H701 H 0.6756 0.0610 0.9956 0.0400 0.6400 Uiso R . 1 2

loop_
_atom_site_aniso_label
_atom_site_aniso_U_11
_atom_site_aniso_U_22
_atom_site_aniso_U_33
_atom_site_aniso_U_23
_atom_site_aniso_U_13
_atom_site_aniso_U_12
Pd1 0.02116(16) 0.01623(16) 0.01364(15) 0.00255(11) 0.00282(12) 0.00313(12)
P2 0.0163(5) 0.0152(5) 0.0131(5) 0.0029(4) 0.0013(4) 0.0026(4)
C3 0.023(2) 0.0147(18) 0.020(2) 0.0044(15) 0.0001(16) 0.0033(15)
C4 0.0203(19) 0.024(2) 0.022(2) 0.0037(16) 0.0055(16) 0.0067(16)
C5 0.025(2) 0.023(2) 0.028(2) 0.0052(18) 0.0060(18) 0.0056(17)
C6 0.028(2) 0.024(2) 0.035(3) 0.0063(19) 0.001(2) 0.0086(19)
C7 0.030(2) 0.025(2) 0.022(2) 0.0053(17) -0.0036(18) 0.0076(19)
C8 0.023(2) 0.023(2) 0.018(2) 0.0043(16) -0.0033(16) 0.0071(17)
C9 0.0136(17) 0.0212(19) 0.0115(17) 0.0011(14) 0.0012(14) 0.0019(15)
C10 0.024(2) 0.019(2) 0.021(2) 0.0008(16) 0.0040(17) 0.0029(16)
C11 0.024(2) 0.022(2) 0.017(2) -0.0017(16) 0.0016(16) 0.0018(17)
C12 0.022(2) 0.027(2) 0.019(2) -0.0024(17) 0.0027(16) 0.0018(17)
C13 0.0187(19) 0.026(2) 0.0148(19) 0.0074(16) 0.0018(15) 0.0049(16)
C14 0.0208(19) 0.0200(19) 0.0144(18) 0.0007(15) 0.0053(15) -0.0003(16)
C15 0.0186(19) 0.020(2) 0.0177(19) 0.0022(15) -0.0003(15) 0.0036(16)
C16 0.0200(19) 0.026(2) 0.0156(19) 0.0041(16) -0.0024(15) 0.0063(17)
N17 0.0225(18) 0.0220(18) 0.0169(17) 0.0021(14) 0.0053(14) 0.0015(14)
C18 0.025(2) 0.034(2) 0.017(2) 0.0041(18) 0.0045(17) 0.0056(19)
C19 0.024(2) 0.030(2) 0.023(2) -0.0008(18) 0.0060(18) -0.0038(18)
C20 0.028(2) 0.024(2) 0.018(2) -0.0003(16) 0.0001(17) 0.0109(18)
C21 0.029(2) 0.019(2) 0.030(2) -0.0020(18) -0.0047(19) 0.0068(18)
C22 0.025(2) 0.022(2) 0.027(2) 0.0085(18) 0.0008(18) 0.0026(17)
C23 0.020(2) 0.023(2) 0.023(2) 0.0046(17) -0.0015(16) 0.0015(16)
C24 0.0192(19) 0.0175(19) 0.0174(19) 0.0022(15) 0.0018(15) 0.0000(15)
C25 0.0173(18) 0.0197(19) 0.021(2) 0.0027(16) 0.0010(15) 0.0001(15)
C26 0.021(2) 0.021(2) 0.023(2) 0.0023(17) -0.0017(17) -0.0014(16)
C27 0.021(2) 0.020(2) 0.029(2) 0.0039(17) 0.0023(18) 0.0004(16)
C28 0.023(2) 0.023(2) 0.024(2) 0.0089(17) 0.0080(17) 0.0016(17)
C29 0.023(2) 0.020(2) 0.020(2) 0.0042(16) 0.0048(16) 0.0024(16)
O30 0.0273(16) 0.0142(13) 0.0174(14) -0.0009(11) 0.0043(12) 0.0001(12)
C31 0.0194(19) 0.022(2) 0.0140(18) 0.0011(15) -0.0005(15) 0.0032(16)
O32 0.0324(17) 0.0165(14) 0.0236(16) 0.0020(12) 0.0099(13) 0.0023(13)
C33 0.044(3) 0.024(2) 0.029(2) 0.0052(19) 0.015(2) 0.003(2)
C34 0.0202(19) 0.022(2) 0.019(2) 0.0012(16) 0.0044(16) 0.0037(16)
C35 0.0208(19) 0.026(2) 0.0145(19) 0.0016(16) 0.0012(15) 0.0056(17)
O36 0.0297(16) 0.0220(15) 0.0140(14) 0.0058(11) 0.0087(12) 0.0027(13)
O37 0.0289(17) 0.0240(16) 0.0232(16) 0.0044(13) 0.0122(13) 0.0031(13)
C38 0.037(3) 0.028(2) 0.038(3) 0.003(2) 0.019(2) 0.001(2)
C39 0.0220(19) 0.0122(17) 0.021(2) 0.0002(15) 0.0047(16) 0.0028(15)
C40 0.026(2) 0.024(2) 0.020(2) 0.0036(17) 0.0027(17) 0.0055(17)
C41 0.035(3) 0.022(2) 0.033(3) 0.0096(19) 0.007(2) 0.0076(19)
C42 0.049(3) 0.032(3) 0.047(3) 0.020(3) 0.005(3) 0.008(3)
F43 0.097(6) 0.088(6) 0.059(5) 0.051(5) 0.024(4) 0.025(5)
F44 0.123(7) 0.076(5) 0.046(4) 0.036(4) 0.002(5) 0.027(5)
F45 0.092(6) 0.055(6) 0.060(6) 0.034(5) -0.035(5) -0.006(5)
F46 0.060(5) 0.069(6) 0.078(7) 0.046(5) -0.012(5) 0.010(4)
F47 0.092(7) 0.036(4) 0.074(6) 0.032(4) -0.017(4) -0.013(4)
F48 0.088(6) 0.037(4) 0.064(6) 0.023(4) -0.011(4) 0.026(4)
C49 0.029(2) 0.020(2) 0.042(3) 0.007(2) 0.013(2) 0.0042(18)
C50 0.023(2) 0.020(2) 0.035(3) -0.0046(18) 0.0059(19) 0.0007(17)
C51 0.022(2) 0.019(2) 0.020(2) 0.0036(16) 0.0051(16) 0.0025(16)
C52 0.024(2) 0.027(2) 0.041(3) -0.010(2) 0.004(2) -0.0004(19)
F53 0.038(5) 0.059(6) 0.069(5) -0.003(5) 0.004(4) -0.023(4)
F54 0.055(6) 0.037(5) 0.051(5) -0.008(4) -0.005(5) -0.023(4)
F55 0.041(4) 0.052(6) 0.050(6) -0.025(5) -0.001(4) 0.003(5)
F56 0.038(4) 0.058(7) 0.028(4) -0.005(4) 0.004(3) -0.009(5)
F57 0.035(5) 0.055(6) 0.069(7) -0.019(5) -0.012(4) 0.011(4)
F58 0.035(5) 0.043(5) 0.056(6) -0.006(4) -0.021(4) 0.003(4)
C59 0.040(8) 0.026(6) 0.040(6) 0.004(5) 0.011(8) 0.000(7)
C60 0.037(6) 0.030(6) 0.044(9) 0.007(8) 0.015(7) 0.002(5)
C61 0.030(5) 0.028(4) 0.045(6) 0.005(4) 0.015(5) 0.001(4)
C62 0.042(4) 0.024(4) 0.047(8) 0.012(6) 0.005(7) 0.004(3)
C63 0.043(7) 0.022(5) 0.042(8) 0.014(7) 0.007(7) 0.002(6)
C64 0.047(7) 0.033(5) 0.033(5) 0.011(4) 0.015(5) -0.015(5)
C65 0.049(9) 0.037(6) 0.038(7) 0.002(6) 0.022(7) -0.012(7)
C66 0.048(8) 0.040(5) 0.053(8) -0.005(5) 0.026(6) -0.013(6)
C67 0.036(7) 0.030(6) 0.056(9) -0.008(8) 0.028(7) 0.000(5)
C68 0.033(4) 0.025(4) 0.061(7) -0.012(5) 0.021(5) 0.004(3)
C69 0.037(7) 0.028(6) 0.050(8) 0.001(7) 0.007(6) 0.004(6)
C70 0.037(5) 0.023(4) 0.041(5) 0.011(4) 0.011(4) 0.001(4)

loop_
_atom_type_symbol
_atom_type_scat_dispersion_real
_atom_type_scat_dispersion_imag
_atom_type_scat_Cromer_Mann_a1
_atom_type_scat_Cromer_Mann_b1
_atom_type_scat_Cromer_Mann_a2
_atom_type_scat_Cromer_Mann_b2
_atom_type_scat_Cromer_Mann_a3
_atom_type_scat_Cromer_Mann_b3
_atom_type_scat_Cromer_Mann_a4
_atom_type_scat_Cromer_Mann_b4
_atom_type_scat_Cromer_Mann_c
_atom_type_scat_source
C 0.0033 0.0016 2.3100 20.8439 1.0200 10.2075 1.5886 0.5687 0.8650 51.6512 0.2156 'International Tables Vol C 4.2.6.8 and 6.1.1.4'
H 0.0000 0.0000 0.4930 10.5109 0.3229 26.1257 0.1402 3.1424 0.0408 57.7998 0.0030 'International Tables Vol C 4.2.6.8 and 6.1.1.4'
P 0.1023 0.0942 6.4345 1.9067 4.1791 27.1570 1.7800 0.5260 1.4908 68.1645 1.1149 'International Tables Vol C 4.2.6.8 and 6.1.1.4'
Br -0.2901 2.4595 17.1789 2.1723 5.2358 16.5796 5.6377 0.2609 3.9851 41.4328 2.9557 'International Tables Vol C 4.2.6.8 and 6.1.1.4'
Pd -0.9988 1.0072 19.3319 0.6987 15.5017 7.9893 5.2954 25.2052 0.6058 76.8986 5.2659 'International Tables Vol C 4.2.6.8 and 6.1.1.4'
O 0.0106 0.0060 3.0485 13.2771 2.2868 5.7011 1.5463 0.3239 0.8670 32.9089 0.2508 'International Tables Vol C 4.2.6.8 and 6.1.1.4'
F 0.0171 0.0103 3.5392 10.2825 2.6412 4.2944 1.5170 0.2615 1.0243 26.1476 0.2776 'International Tables Vol C 4.2.6.8 and 6.1.1.4'
N 0.0061 0.0033 12.2126 0.0057 3.1322 9.8933 2.0125 28.9975 1.1663 0.5826 -11.5290 'International Tables Vol C 4.2.6.8 and 6.1.1.4'

loop_
_geom_angle_atom_site_label_1
_geom_angle_atom_site_label_2
_geom_angle_atom_site_label_3
_geom_angle
_geom_angle_publ_flag
P2 Pd1 O30 98.23(9) yes
P2 Pd1 O36 172.20(9) yes
O30 Pd1 O36 88.39(12) yes
P2 Pd1 C39 88.65(13) yes
O30 Pd1 C39 173.05(15) yes
O36 Pd1 C39 84.83(15) yes
Pd1 P2 C3 109.40(14) yes
Pd1 P2 C9 115.23(13) yes
C3 P2 C9 103.83(19) yes
Pd1 P2 C24 111.87(14) yes
C3 P2 C24 110.3(2) yes
C9 P2 C24 105.91(19) yes
P2 C3 C4 118.7(3) yes
P2 C3 C8 113.3(3) yes
C4 C3 C8 109.1(4) yes
P2 C3 H31 104.3 no
C4 C3 H31 105.5 no
C8 C3 H31 104.6 no
C3 C4 C5 109.7(4) yes
C3 C4 H41 108.6 no
C5 C4 H41 108.8 no
C3 C4 H42 110.4 no
C5 C4 H42 110.3 no
H41 C4 H42 108.9 no
C4 C5 C6 111.2(4) yes
C4 C5 H52 109.8 no
C6 C5 H52 109.2 no
C4 C5 H51 107.9 no
C6 C5 H51 109.3 no
H52 C5 H51 109.3 no
C5 C6 C7 112.0(4) yes
C5 C6 H62 108.9 no
C7 C6 H62 108.5 no
C5 C6 H61 108.9 no
C7 C6 H61 109.5 no
H62 C6 H61 109.0 no
C6 C7 C8 112.1(4) yes
C6 C7 H72 109.3 no
C8 C7 H72 109.4 no
C6 C7 H71 108.4 no
C8 C7 H71 108.4 no
H72 C7 H71 109.1 no
C3 C8 C7 109.1(4) yes
C3 C8 H81 108.9 no
C7 C8 H81 109.3 no
C3 C8 H82 110.4 no
C7 C8 H82 111.0 no
H81 C8 H82 108.1 no
P2 C9 C10 119.4(3) yes
P2 C9 C14 122.3(3) yes
C10 C9 C14 118.3(4) yes
C9 C10 C11 122.6(4) yes
C9 C10 H101 118.8 no
C11 C10 H101 118.6 no
C10 C11 C12 118.8(4) yes
C10 C11 H111 119.8 no
C12 C11 H111 121.5 no
C11 C12 C13 119.7(4) yes
C11 C12 H121 120.4 no
C13 C12 H121 119.9 no
C12 C13 C14 122.1(4) yes
C12 C13 H131 118.9 no
C14 C13 H131 119.0 no
C9 C14 C13 118.4(4) yes
C9 C14 C15 124.5(4) yes
C13 C14 C15 117.1(4) yes
C14 C15 C16 122.5(4) yes
C14 C15 C23 119.0(4) yes
C16 C15 C23 118.4(4) yes
C15 C16 N17 119.4(4) yes
C15 C16 C20 119.0(4) yes
N17 C16 C20 121.5(4) yes
C16 N17 C18 115.2(4) yes
C16 N17 C19 113.2(4) yes
C18 N17 C19 109.1(4) yes
N17 C18 H182 108.8 no
N17 C18 H181 110.0 no
H182 C18 H181 108.7 no
N17 C18 H183 110.7 no
H182 C18 H183 109.5 no
H181 C18 H183 109.1 no
N17 C19 H191 109.6 no
N17 C19 H193 109.6 no
H191 C19 H193 109.2 no
N17 C19 H192 110.5 no
H191 C19 H192 108.8 no
H193 C19 H192 109.2 no
C16 C20 C21 120.9(4) yes
C16 C20 H201 119.8 no
C21 C20 H201 119.3 no
C20 C21 C22 120.2(4) yes
C20 C21 H211 120.1 no
C22 C21 H211 119.7 no
C21 C22 C23 119.2(4) yes
C21 C22 H221 120.5 no
C23 C22 H221 120.3 no
C15 C23 C22 121.9(4) yes
C15 C23 H231 118.5 no
C22 C23 H231 119.6 no
P2 C24 C25 110.8(3) yes
P2 C24 C29 115.9(3) yes
C25 C24 C29 110.9(4) yes
P2 C24 H241 104.8 no
C25 C24 H241 106.3 no
C29 C24 H241 107.5 no
C24 C25 C26 108.5(3) yes
C24 C25 H252 110.4 no
C26 C25 H252 111.2 no
C24 C25 H251 109.6 no
C26 C25 H251 107.7 no
H252 C25 H251 109.5 no
C25 C26 C27 111.3(4) yes
C25 C26 H261 108.3 no
C27 C26 H261 109.3 no
C25 C26 H262 109.7 no
C27 C26 H262 109.2 no
H261 C26 H262 108.9 no
C26 C27 C28 110.3(4) yes
C26 C27 H271 109.3 no
C28 C27 H271 109.5 no
C26 C27 H272 109.0 no
C28 C27 H272 109.3 no
H271 C27 H272 109.5 no
C27 C28 C29 111.2(4) yes
C27 C28 H281 109.0 no
C29 C28 H281 109.1 no
C27 C28 H282 108.7 no
C29 C28 H282 109.6 no
H281 C28 H282 109.4 no
C24 C29 C28 109.9(4) yes
C24 C29 H292 109.3 no
C28 C29 H292 109.4 no
C24 C29 H291 109.6 no
C28 C29 H291 109.6 no
H292 C29 H291 109.0 no
Pd1 O30 C31 123.6(3) yes
O30 C31 O32 118.2(4) yes
O30 C31 C34 129.8(4) yes
O32 C31 C34 112.0(4) yes
C31 O32 C33 115.9(4) yes
O32 C33 H331 108.3 no
O32 C33 H333 109.6 no
H331 C33 H333 110.3 no
O32 C33 H332 110.3 no
H331 C33 H332 109.1 no
H333 C33 H332 109.3 no
C31 C34 C35 122.9(4) yes
C31 C34 H341 118.7 no
C35 C34 H341 118.3 no
C34 C35 O36 129.3(4) yes
C34 C35 O37 114.2(4) yes
O36 C35 O37 116.5(4) yes
Pd1 O36 C35 125.4(3) yes
C35 O37 C38 115.4(4) yes
O37 C38 H381 108.2 no
O37 C38 H383 111.1 no
H381 C38 H383 109.5 no
O37 C38 H382 109.8 no
H381 C38 H382 109.0 no
H383 C38 H382 109.3 no
Pd1 C39 C40 116.1(3) yes
Pd1 C39 C51 124.4(3) yes
C40 C39 C51 118.1(4) yes
C39 C40 C41 121.0(4) yes
C39 C40 H401 119.8 no
C41 C40 H401 119.2 no
C40 C41 C42 119.6(5) yes
C40 C41 C49 120.6(4) yes
C42 C41 C49 119.8(5) yes
C41 C42 F44 110.3(6) yes
C41 C42 F46 111.0(7) yes
F44 C42 F46 99.5(9) yes
C41 C42 F47 120.0(7) yes
F44 C42 F47 104.3(9) yes
F46 C42 F47 109.5(9) yes
C41 C42 F43 110.6(6) yes
C41 C42 F45 116.4(7) yes
F43 C42 F45 108.8(10) yes
C41 C42 F48 108.2(6) yes
F43 C42 F48 100.0(9) yes
F45 C42 F48 111.6(10) yes
C41 C49 C50 118.1(4) yes
C41 C49 H491 120.6 no
C50 C49 H491 121.3 no
C49 C50 C51 121.8(5) yes
C49 C50 C52 119.2(5) yes
C51 C50 C52 118.9(5) yes
C50 C51 C39 120.4(4) yes
C50 C51 H511 119.7 no
C39 C51 H511 120.0 no
C50 C52 F54 112.0(8) yes
C50 C52 F56 112.0(8) yes
F54 C52 F56 103.5(9) yes
C50 C52 F57 113.3(8) yes
F54 C52 F57 107.4(9) yes
F56 C52 F57 108.1(10) yes
C50 C52 F53 113.4(8) yes
C50 C52 F55 113.0(8) yes
F53 C52 F55 106.6(9) yes
C50 C52 F58 113.7(7) yes
F53 C52 F58 104.8(8) yes
F55 C52 F58 104.5(9) yes
C60 C59 C69 119(2) yes
C60 C59 H591 120.6 no
C69 C59 H591 120.8 no
C59 C60 C63 120(3) yes
C59 C60 H601 119.9 no
C63 C60 H601 119.7 no
C62 C61 C70 121.2(14) yes
C62 C61 H611 119.4 no
C70 C61 H611 119.4 no
C61 C62 C64 120.2(15) yes
C61 C62 H621 119.9 no
C64 C62 H621 119.9 no
C60 C63 C65 122(3) yes
C60 C63 H631 118.9 no
C65 C63 H631 118.9 no
C62 C64 C66 119.8(13) yes
C62 C64 H641 120.0 no
C66 C64 H641 120.1 no
C63 C65 C67 119(3) yes
C63 C65 H651 120.0 no
C67 C65 H651 120.5 no
C64 C66 C68 119.4(12) yes
C64 C66 H661 120.5 no
C68 C66 H661 120.1 no
C65 C67 C69 117(2) yes
C65 C67 H671 121.4 no
C69 C67 H671 121.5 no
C66 C68 C70 119.7(11) yes
C66 C68 H681 119.9 no
C70 C68 H681 120.3 no
C67 C69 C59 122(2) yes
C67 C69 H691 119.0 no
C59 C69 H691 118.9 no
C68 C70 C61 119.7(12) yes
C68 C70 H701 120.0 no
C61 C70 H701 120.3 no

loop_
_geom_bond_atom_site_label_1
_geom_bond_atom_site_label_2
_geom_bond_distance
_geom_bond_publ_flag
Pd1 P2 2.2272(11) yes
Pd1 O30 2.107(3) yes
Pd1 O36 2.091(3) yes
Pd1 C39 1.979(4) yes
P2 C3 1.849(4) yes
P2 C9 1.849(4) yes
P2 C24 1.858(4) yes
C3 C4 1.534(6) yes
C3 C8 1.545(6) yes
C3 H31 0.979 no
C4 C5 1.531(6) yes
C4 H41 0.966 no
C4 H42 0.967 no
C5 C6 1.540(7) yes
C5 H52 0.974 no
C5 H51 0.970 no
C6 C7 1.530(7) yes
C6 H62 0.969 no
C6 H61 0.970 no
C7 C8 1.532(6) yes
C7 H72 0.968 no
C7 H71 0.976 no
C8 H81 0.972 no
C8 H82 0.975 no
C9 C10 1.391(6) yes
C9 C14 1.420(6) yes
C10 C11 1.392(6) yes
C10 H101 0.934 no
C11 C12 1.385(6) yes
C11 H111 0.941 no
C12 C13 1.386(6) yes
C12 H121 0.935 no
C13 C14 1.393(6) yes
C13 H131 0.924 no
C14 C15 1.498(6) yes
C15 C16 1.413(6) yes
C15 C23 1.396(6) yes
C16 N17 1.420(6) yes
C16 C20 1.401(6) yes
N17 C18 1.463(6) yes
N17 C19 1.467(6) yes
C18 H182 0.967 no
C18 H181 0.967 no
C18 H183 0.965 no
C19 H191 0.954 no
C19 H193 0.961 no
C19 H192 0.961 no
C20 C21 1.387(7) yes
C20 H201 0.934 no
C21 C22 1.388(7) yes
C21 H211 0.936 no
C22 C23 1.384(7) yes
C22 H221 0.932 no
C23 H231 0.938 no
C24 C25 1.545(6) yes
C24 C29 1.531(6) yes
C24 H241 0.983 no
C25 C26 1.538(6) yes
C25 H252 0.975 no
C25 H251 0.974 no
C26 C27 1.524(6) yes
C26 H261 0.970 no
C26 H262 0.975 no
C27 C28 1.536(6) yes
C27 H271 0.976 no
C27 H272 0.971 no
C28 C29 1.530(6) yes
C28 H281 0.971 no
C28 H282 0.967 no
C29 H292 0.964 no
C29 H291 0.969 no
O30 C31 1.257(5) yes
C31 O32 1.362(5) yes
C31 C34 1.400(6) yes
O32 C33 1.426(6) yes
C33 H331 0.963 no
C33 H333 0.965 no
C33 H332 0.962 no
C34 C35 1.386(6) yes
C34 H341 0.929 no
C35 O36 1.242(5) yes
C35 O37 1.359(5) yes
O37 C38 1.434(6) yes
C38 H381 0.961 no
C38 H383 0.964 no
C38 H382 0.967 no
C39 C40 1.403(6) yes
C39 C51 1.384(6) yes
C40 C41 1.388(7) yes
C40 H401 0.931 no
C41 C42 1.499(7) yes
C41 C49 1.397(8) yes
C42 F44 1.405(13) yes
C42 F46 1.358(14) yes
C42 F47 1.245(11) yes
C42 F43 1.325(12) yes
C42 F45 1.250(15) yes
C42 F48 1.389(12) yes
C49 C50 1.377(7) yes
C49 H491 0.930 no
C50 C51 1.396(6) yes
C50 C52 1.502(7) yes
C51 H511 0.929 no
C52 F54 1.352(14) yes
C52 F56 1.363(17) yes
C52 F57 1.292(18) yes
C52 F53 1.315(14) yes
C52 F55 1.312(16) yes
C52 F58 1.365(14) yes
C59 C60 1.39(3) yes
C59 C69 1.38(3) yes
C59 H591 0.930 no
C60 C63 1.31(3) yes
C60 H601 0.930 no
C61 C62 1.367(17) yes
C61 C70 1.365(14) yes
C61 H611 0.929 no
C62 C64 1.382(18) yes
C62 H621 0.931 no
C63 C65 1.40(3) yes
C63 H631 0.932 no
C64 C66 1.38(2) yes
C64 H641 0.931 no
C65 C67 1.39(3) yes
C65 H651 0.930 no
C66 C68 1.41(2) yes
C66 H661 0.928 no
C67 C69 1.39(3) yes
C67 H671 0.928 no
C68 C70 1.380(15) yes
C68 H681 0.930 no
C69 H691 0.931 no
C70 H701 0.928 no

loop_
_geom_hbond_atom_site_label_D
_geom_hbond_atom_site_label_H
_geom_hbond_atom_site_label_A
_geom_hbond_angle_DHA
_geom_hbond_distance_DH
_geom_hbond_distance_HA
_geom_hbond_distance_DA
_geom_hbond_publ_flag
C19 H192 C13 152.00 0.961 2.468 3.347(12) yes
C19 H192 C14 120.00 0.961 2.593 3.187(12) yes
C25 H252 O30 128.00 0.975 2.538 3.234(5) yes
